data_4029378
loop_
_publ_author_name
'Wang, Meining'
'Zhang, Chi'
'Sun, Li-Ping'
'Ding, Chunyong'
'Zhang, Ao'

_publ_section_title
;
 Naphthoquinone-directed C-h annulation and csp(3)-h bond cleavage:
 one-pot synthesis of tetracyclic naphthoxazoles.
;
_journal_issue 10
_journal_name_full 'The Journal of organic chemistry'
_journal_page_first 4553
_journal_page_last 4560
_journal_paper_doi 10.1021/jo500572u
_journal_volume 79
_journal_year 2014
_chemical_formula_sum 'C27 H19 N O2'
_chemical_formula_weight 389.43
_chemical_name_systematic
; 
 ? 
;
_space_group_IT_number 2
_symmetry_cell_setting triclinic
_symmetry_space_group_name_Hall '-P 1'
_symmetry_space_group_name_H-M 'P -1'
_atom_sites_solution_hydrogens geom
_atom_sites_solution_primary direct
_atom_sites_solution_secondary difmap
_audit_creation_method SHELXL-97
_cell_angle_alpha 77.753(4)
_cell_angle_beta 86.780(4)
_cell_angle_gamma 80.766(4)
_cell_formula_units_Z 2
_cell_length_a 5.7246(10)
_cell_length_b 10.9332(18)
_cell_length_c 16.289(3)
_cell_measurement_reflns_used 1209
_cell_measurement_temperature 293(2)
_cell_measurement_theta_max 46.030
_cell_measurement_theta_min 5.119
_cell_volume 983.1(3)
_computing_cell_refinement 'Bruker SMART'
_computing_data_collection 'Bruker SMART'
_computing_data_reduction 'Bruker SHELXTL'
_computing_molecular_graphics 'Bruker SHELXTL'
_computing_publication_material 'Bruker SHELXTL'
_computing_structure_refinement 'SHELXL-97 (Sheldrick, 1997)'
_computing_structure_solution 'SHELXS-97 (Sheldrick, 1990)'
_diffrn_ambient_temperature 293(2)
_diffrn_measured_fraction_theta_full 0.997
_diffrn_measured_fraction_theta_max 0.997
_diffrn_measurement_device_type 'CCD area detector'
_diffrn_measurement_method 'phi and omega scans'
_diffrn_radiation_monochromator graphite
_diffrn_radiation_source 'fine-focus sealed tube'
_diffrn_radiation_type MoK\a
_diffrn_radiation_wavelength 0.71073
_diffrn_reflns_av_R_equivalents 0.0193
_diffrn_reflns_av_sigmaI/netI 0.0418
_diffrn_reflns_limit_h_max 6
_diffrn_reflns_limit_h_min -6
_diffrn_reflns_limit_k_max 13
_diffrn_reflns_limit_k_min -13
_diffrn_reflns_limit_l_max 19
_diffrn_reflns_limit_l_min -15
_diffrn_reflns_number 5750
_diffrn_reflns_theta_full 25.50
_diffrn_reflns_theta_max 25.50
_diffrn_reflns_theta_min 1.93
_exptl_absorpt_coefficient_mu 0.083
_exptl_absorpt_correction_T_max 1.00000
_exptl_absorpt_correction_T_min 0.10661
_exptl_absorpt_correction_type empirical
_exptl_absorpt_process_details sadabs
_exptl_crystal_colour brown
_exptl_crystal_density_diffrn 1.316
_exptl_crystal_density_method 'not measured'
_exptl_crystal_description prismatic
_exptl_crystal_F_000 408
_exptl_crystal_size_max 0.231
_exptl_crystal_size_mid 0.158
_exptl_crystal_size_min 0.121
_refine_diff_density_max 0.336
_refine_diff_density_min -0.173
_refine_diff_density_rms 0.035
_refine_ls_extinction_method none
_refine_ls_goodness_of_fit_ref 1.089
_refine_ls_hydrogen_treatment constr
_refine_ls_matrix_type full
_refine_ls_number_parameters 291
_refine_ls_number_reflns 3631
_refine_ls_number_restraints 38
_refine_ls_restrained_S_all 1.137
_refine_ls_R_factor_all 0.0884
_refine_ls_R_factor_gt 0.0548
_refine_ls_shift/su_max 0.019
_refine_ls_shift/su_mean 0.001
_refine_ls_structure_factor_coef Fsqd
_refine_ls_weighting_details 'calc w=1/[\s^2^(Fo^2^)+(0.0946P)^2^+0.0000P] where P=(Fo^2^+2Fc^2^)/3'
_refine_ls_weighting_scheme calc
_refine_ls_wR_factor_gt 0.1593
_refine_ls_wR_factor_ref 0.1787
_reflns_number_gt 2263
_reflns_number_total 3631
_reflns_threshold_expression >2sigma(I)
_cod_data_source_file jo500572u_si_002.cif
_cod_data_source_block cd213380
_cod_depositor_comments
;
The following automatic conversions were performed:

'_symmetry_cell_setting' value 'Triclinic' changed to 'triclinic'
according to
/usr/data/users/saulius/crontab/automatic-downloads/rss-feeds/ACS/lib/dictionaries/cif_core.dic
dictionary named 'cif_core.dic' version 2.4.2 from 2011-04-26.

Automatic conversion script
Id: cif_fix_values 2281 2013-09-26 08:29:07Z andrius 

 Adding full bibliography for 4029378.cif.
;
_cod_original_sg_symbol_H-M P-1
_cod_database_code 4029378

loop_
_symmetry_equiv_pos_as_xyz
'x, y, z'
'-x, -y, -z'

loop_
_atom_site_label
_atom_site_type_symbol
_atom_site_fract_x
_atom_site_fract_y
_atom_site_fract_z
_atom_site_U_iso_or_equiv
_atom_site_adp_type
_atom_site_occupancy
_atom_site_symmetry_multiplicity
_atom_site_calc_flag
_atom_site_refinement_flags
_atom_site_disorder_assembly
_atom_site_disorder_group
N1 N 0.1949(6) 1.1206(3) 0.45415(16) 0.1029(9) Uani 1 1 d . A .
O1 O 0.5968(3) 0.81635(15) 0.29461(9) 0.0664(5) Uani 1 1 d . . .
O2 O -0.1041(4) 1.17990(17) 0.36473(12) 0.0867(6) Uani 1 1 d . A .
C1 C 0.6045(4) 0.7623(2) 0.22485(13) 0.0530(6) Uani 1 1 d . . .
C2 C 0.4471(4) 0.80536(19) 0.16293(13) 0.0505(5) Uani 1 1 d . . .
C3 C 0.2505(4) 0.90511(19) 0.17249(13) 0.0505(5) Uani 1 1 d . . .
C4 C 0.2376(4) 0.95501(19) 0.24647(13) 0.0535(6) Uani 1 1 d . . .
C5 C 0.4193(5) 0.9132(2) 0.30543(14) 0.0596(6) Uani 1 1 d . . .
C6 C 0.4288(6) 0.9614(3) 0.37621(16) 0.0791(8) Uani 1 1 d . . .
H6 H 0.5532 0.9342 0.4133 0.095 Uiso 1 1 calc R . .
C7 C 0.2388(6) 1.0542(3) 0.38903(16) 0.0775(8) Uani 1 1 d . . .
C8 C 0.0594(5) 1.0918(2) 0.33470(16) 0.0695(7) Uani 1 1 d . . .
C9 C 0.0445(5) 1.0470(2) 0.26055(14) 0.0600(6) Uani 1 1 d . . .
C10 C -0.1366(5) 1.0871(2) 0.20150(16) 0.0660(7) Uani 1 1 d . . .
H10 H -0.2667 1.1456 0.2110 0.079 Uiso 1 1 calc R . .
C11 C -0.1198(4) 1.0395(2) 0.13026(15) 0.0623(6) Uani 1 1 d . . .
H11 H -0.2388 1.0666 0.0910 0.075 Uiso 1 1 calc R . .
C12 C 0.0729(4) 0.9508(2) 0.11512(14) 0.0562(6) Uani 1 1 d . . .
H12 H 0.0818 0.9218 0.0652 0.067 Uiso 1 1 calc R . .
C13 C -0.0049(8) 1.1909(3) 0.43669(19) 0.0990(11) Uani 1 1 d . . .
C14 C 0.4669(4) 0.75674(19) 0.08340(13) 0.0499(5) Uani 1 1 d . . .
C15 C 0.3017(4) 0.68612(19) 0.06518(14) 0.0537(6) Uani 1 1 d . . .
H15 H 0.1780 0.6682 0.1031 0.064 Uiso 1 1 calc R . .
C16 C 0.3211(4) 0.6428(2) -0.00871(15) 0.0597(6) Uani 1 1 d . . .
H16 H 0.2114 0.5947 -0.0201 0.072 Uiso 1 1 calc R . .
C17 C 0.5011(5) 0.6700(2) -0.06578(15) 0.0645(7) Uani 1 1 d . . .
H17 H 0.5141 0.6402 -0.1155 0.077 Uiso 1 1 calc R . .
C18 C 0.6612(4) 0.7414(2) -0.04884(15) 0.0651(7) Uani 1 1 d . . .
H18 H 0.7827 0.7605 -0.0874 0.078 Uiso 1 1 calc R . .
C19 C 0.6435(4) 0.7848(2) 0.02465(14) 0.0596(6) Uani 1 1 d . . .
H19 H 0.7526 0.8339 0.0350 0.072 Uiso 1 1 calc R . .
C20 C 0.7980(4) 0.6538(2) 0.23444(13) 0.0545(6) Uani 1 1 d . . .
C21 C 0.7864(4) 0.5471(2) 0.20183(15) 0.0631(6) Uani 1 1 d . . .
H21 H 0.6570 0.5450 0.1704 0.076 Uiso 1 1 calc R . .
C22 C 0.9641(5) 0.4448(2) 0.21565(16) 0.0745(7) Uani 1 1 d . . .
H22 H 0.9539 0.3742 0.1935 0.089 Uiso 1 1 calc R . .
C23 C 1.1559(5) 0.4461(3) 0.26186(17) 0.0831(8) Uani 1 1 d . . .
H23 H 1.2756 0.3767 0.2711 0.100 Uiso 1 1 calc R . .
C24 C 1.1707(5) 0.5503(3) 0.29449(17) 0.0812(8) Uani 1 1 d . . .
H24 H 1.3010 0.5515 0.3258 0.097 Uiso 1 1 calc R . .
C25 C 0.9927(4) 0.6536(2) 0.28104(15) 0.0672(7) Uani 1 1 d . . .
H25 H 1.0040 0.7237 0.3036 0.081 Uiso 1 1 calc R . .
C26 C -0.115(3) 1.2914(10) 0.4932(9) 0.144(3) Uani 0.65 1 d PDU A 1
H26A H -0.1326 1.2503 0.5516 0.172 Uiso 0.65 1 calc PR A 1
H26B H -0.0173 1.3574 0.4894 0.172 Uiso 0.65 1 calc PR A 1
C27 C -0.3353(15) 1.3396(8) 0.4561(5) 0.151(3) Uani 0.65 1 d PDU A 1
H27A H -0.3125 1.3926 0.4021 0.226 Uiso 0.65 1 calc PR A 1
H27B H -0.4318 1.3884 0.4915 0.226 Uiso 0.65 1 calc PR A 1
H27C H -0.4125 1.2707 0.4494 0.226 Uiso 0.65 1 calc PR A 1
C26' C -0.152(5) 1.2663(15) 0.4841(13) 0.117(3) Uani 0.35 1 d PDU A 2
H26C H -0.0847 1.2497 0.5394 0.141 Uiso 0.35 1 calc PR A 2
H26D H -0.3034 1.2356 0.4915 0.141 Uiso 0.35 1 calc PR A 2
C27' C -0.201(3) 1.4003(12) 0.4565(10) 0.159(4) Uani 0.35 1 d PDU A 2
H27D H -0.0709 1.4376 0.4702 0.238 Uiso 0.35 1 calc PR A 2
H27E H -0.3428 1.4328 0.4839 0.238 Uiso 0.35 1 calc PR A 2
H27F H -0.2207 1.4208 0.3968 0.238 Uiso 0.35 1 calc PR A 2

loop_
_atom_site_aniso_label
_atom_site_aniso_U_11
_atom_site_aniso_U_22
_atom_site_aniso_U_33
_atom_site_aniso_U_23
_atom_site_aniso_U_13
_atom_site_aniso_U_12
N1 0.147(3) 0.0944(19) 0.0737(16) -0.0450(14) -0.0060(16) 0.0015(19)
O1 0.0735(12) 0.0681(10) 0.0591(10) -0.0217(8) -0.0198(8) 0.0029(9)
O2 0.1143(16) 0.0681(11) 0.0772(13) -0.0294(9) 0.0091(11) 0.0028(11)
C1 0.0562(14) 0.0536(13) 0.0515(13) -0.0150(10) -0.0072(10) -0.0078(11)
C2 0.0506(14) 0.0469(12) 0.0557(13) -0.0153(10) -0.0063(10) -0.0044(10)
C3 0.0561(14) 0.0445(11) 0.0522(13) -0.0120(9) -0.0058(10) -0.0069(10)
C4 0.0640(16) 0.0431(12) 0.0542(13) -0.0125(10) -0.0053(11) -0.0061(11)
C5 0.0703(17) 0.0564(14) 0.0544(14) -0.0184(11) -0.0073(11) -0.0051(12)
C6 0.097(2) 0.0804(18) 0.0637(16) -0.0259(14) -0.0188(14) -0.0054(16)
C7 0.104(2) 0.0737(17) 0.0596(16) -0.0301(13) -0.0070(15) -0.0052(17)
C8 0.093(2) 0.0520(14) 0.0646(16) -0.0230(12) 0.0057(14) -0.0012(14)
C9 0.0732(17) 0.0495(13) 0.0573(14) -0.0132(11) -0.0001(12) -0.0065(12)
C10 0.0693(17) 0.0513(13) 0.0745(16) -0.0156(12) 0.0014(13) 0.0020(12)
C11 0.0634(16) 0.0516(13) 0.0696(15) -0.0148(11) -0.0129(12) 0.0049(12)
C12 0.0597(15) 0.0523(13) 0.0577(14) -0.0151(10) -0.0113(11) -0.0028(11)
C13 0.146(3) 0.088(2) 0.070(2) -0.0407(17) 0.002(2) -0.007(2)
C14 0.0494(14) 0.0455(12) 0.0540(13) -0.0125(9) -0.0104(10) 0.0012(10)
C15 0.0501(14) 0.0485(12) 0.0634(14) -0.0156(10) -0.0072(10) -0.0027(10)
C16 0.0596(16) 0.0463(13) 0.0767(16) -0.0228(11) -0.0162(13) 0.0003(11)
C17 0.0705(17) 0.0589(14) 0.0646(15) -0.0260(12) -0.0108(13) 0.0096(13)
C18 0.0584(16) 0.0721(16) 0.0657(15) -0.0233(13) 0.0037(12) -0.0021(13)
C19 0.0534(15) 0.0618(14) 0.0667(15) -0.0193(12) -0.0027(12) -0.0092(12)
C20 0.0494(14) 0.0576(13) 0.0536(13) -0.0072(10) -0.0059(10) -0.0040(11)
C21 0.0604(16) 0.0575(14) 0.0694(15) -0.0131(11) -0.0083(12) -0.0005(12)
C22 0.076(2) 0.0630(16) 0.0775(18) -0.0105(13) -0.0018(15) 0.0053(14)
C23 0.066(2) 0.083(2) 0.0812(19) 0.0011(15) -0.0001(15) 0.0199(15)
C24 0.0611(18) 0.098(2) 0.0745(18) -0.0017(15) -0.0170(13) 0.0010(16)
C25 0.0621(17) 0.0744(17) 0.0621(15) -0.0062(12) -0.0136(12) -0.0072(13)
C26 0.174(6) 0.111(5) 0.135(4) -0.041(4) 0.009(4) 0.028(5)
C27 0.184(7) 0.130(5) 0.149(4) -0.079(4) -0.004(5) 0.015(5)
C26' 0.170(7) 0.094(5) 0.106(4) -0.086(4) -0.001(4) 0.012(5)
C27' 0.196(8) 0.119(6) 0.156(6) -0.051(6) 0.022(6) 0.011(6)

loop_
_atom_type_symbol
_atom_type_description
_atom_type_scat_dispersion_real
_atom_type_scat_dispersion_imag
_atom_type_scat_source
C C 0.0033 0.0016 'International Tables Vol C Tables 4.2.6.8 and 6.1.1.4'
H H 0.0000 0.0000 'International Tables Vol C Tables 4.2.6.8 and 6.1.1.4'
N N 0.0061 0.0033 'International Tables Vol C Tables 4.2.6.8 and 6.1.1.4'
O O 0.0106 0.0060 'International Tables Vol C Tables 4.2.6.8 and 6.1.1.4'

loop_
_geom_angle_atom_site_label_1
_geom_angle_atom_site_label_2
_geom_angle_atom_site_label_3
_geom_angle
C13 N1 C7 104.4(3)
C5 O1 C1 120.92(18)
C13 O2 C8 103.3(2)
C2 C1 O1 121.9(2)
C2 C1 C20 129.3(2)
O1 C1 C20 108.72(18)
C1 C2 C3 119.35(19)
C1 C2 C14 122.6(2)
C3 C2 C14 118.08(18)
C12 C3 C4 118.0(2)
C12 C3 C2 123.93(19)
C4 C3 C2 118.02(19)
C5 C4 C9 120.3(2)
C5 C4 C3 119.6(2)
C9 C4 C3 120.1(2)
C6 C5 O1 116.5(2)
C6 C5 C4 123.7(2)
O1 C5 C4 119.85(19)
C5 C6 C7 115.7(2)
C5 C6 H6 122.1
C7 C6 H6 122.1
C8 C7 N1 108.9(3)
C8 C7 C6 121.2(2)
N1 C7 C6 129.9(3)
C7 C8 O2 108.3(2)
C7 C8 C9 125.1(2)
O2 C8 C9 126.6(3)
C10 C9 C8 126.3(2)
C10 C9 C4 119.6(2)
C8 C9 C4 114.0(2)
C11 C10 C9 119.5(2)
C11 C10 H10 120.3
C9 C10 H10 120.3
C10 C11 C12 121.2(2)
C10 C11 H11 119.4
C12 C11 H11 119.4
C3 C12 C11 121.6(2)
C3 C12 H12 119.2
C11 C12 H12 119.2
N1 C13 O2 115.1(3)
N1 C13 C26' 130.4(9)
O2 C13 C26' 114.0(10)
N1 C13 C26 120.8(5)
O2 C13 C26 123.9(5)
C26' C13 C26 14.3(15)
C19 C14 C15 118.3(2)
C19 C14 C2 120.85(19)
C15 C14 C2 120.8(2)
C16 C15 C14 120.2(2)
C16 C15 H15 119.9
C14 C15 H15 119.9
C17 C16 C15 120.5(2)
C17 C16 H16 119.7
C15 C16 H16 119.7
C18 C17 C16 119.4(2)
C18 C17 H17 120.3
C16 C17 H17 120.3
C17 C18 C19 120.5(2)
C17 C18 H18 119.8
C19 C18 H18 119.8
C18 C19 C14 121.1(2)
C18 C19 H19 119.5
C14 C19 H19 119.5
C25 C20 C21 118.1(2)
C25 C20 C1 119.7(2)
C21 C20 C1 122.15(19)
C22 C21 C20 120.7(2)
C22 C21 H21 119.6
C20 C21 H21 119.6
C23 C22 C21 120.5(3)
C23 C22 H22 119.8
C21 C22 H22 119.8
C22 C23 C24 119.7(3)
C22 C23 H23 120.1
C24 C23 H23 120.1
C23 C24 C25 120.2(3)
C23 C24 H24 119.9
C25 C24 H24 119.9
C20 C25 C24 120.8(2)
C20 C25 H25 119.6
C24 C25 H25 119.6
C27 C26 C13 101.7(8)
C27 C26 H26A 111.4
C13 C26 H26A 111.4
C27 C26 H26B 111.4
C13 C26 H26B 111.4
H26A C26 H26B 109.3
C13 C26' C27' 121.1(19)
C13 C26' H26C 107.1
C27' C26' H26C 107.1
C13 C26' H26D 107.1
C27' C26' H26D 107.0
H26C C26' H26D 106.8
C26' C27' H27D 109.4
C26' C27' H27E 109.5
H27D C27' H27E 109.5
C26' C27' H27F 109.5
H27D C27' H27F 109.5
H27E C27' H27F 109.5

loop_
_geom_bond_atom_site_label_1
_geom_bond_atom_site_label_2
_geom_bond_distance
N1 C13 1.281(4)
N1 C7 1.397(3)
O1 C5 1.377(3)
O1 C1 1.383(2)
O2 C13 1.366(4)
O2 C8 1.379(3)
C1 C2 1.348(3)
C1 C20 1.476(3)
C2 C3 1.462(3)
C2 C14 1.493(3)
C3 C12 1.379(3)
C3 C4 1.418(3)
C4 C5 1.410(3)
C4 C9 1.414(3)
C5 C6 1.372(3)
C6 C7 1.403(4)
C6 H6 0.9300
C7 C8 1.349(4)
C8 C9 1.408(3)
C9 C10 1.407(3)
C10 C11 1.362(3)
C10 H10 0.9300
C11 C12 1.395(3)
C11 H11 0.9300
C12 H12 0.9300
C13 C26' 1.40(2)
C13 C26 1.609(12)
C14 C19 1.378(3)
C14 C15 1.393(3)
C15 C16 1.377(3)
C15 H15 0.9300
C16 C17 1.374(3)
C16 H16 0.9300
C17 C18 1.369(3)
C17 H17 0.9300
C18 C19 1.371(3)
C18 H18 0.9300
C19 H19 0.9300
C20 C25 1.382(3)
C20 C21 1.393(3)
C21 C22 1.374(3)
C21 H21 0.9300
C22 C23 1.369(4)
C22 H22 0.9300
C23 C24 1.371(4)
C23 H23 0.9300
C24 C25 1.383(4)
C24 H24 0.9300
C25 H25 0.9300
C26 C27 1.406(14)
C26 H26A 0.9700
C26 H26B 0.9700
C27 H27A 0.9600
C27 H27B 0.9600
C27 H27C 0.9600
C26' C27' 1.425(17)
C26' H26C 0.9700
C26' H26D 0.9700
C27' H27D 0.9600
C27' H27E 0.9600
C27' H27F 0.9600

loop_
_geom_torsion_atom_site_label_1
_geom_torsion_atom_site_label_2
_geom_torsion_atom_site_label_3
_geom_torsion_atom_site_label_4
_geom_torsion
C5 O1 C1 C2 3.2(3)
C5 O1 C1 C20 -174.45(17)
O1 C1 C2 C3 -5.1(3)
C20 C1 C2 C3 171.98(19)
O1 C1 C2 C14 173.80(19)
C20 C1 C2 C14 -9.1(4)
C1 C2 C3 C12 -176.3(2)
C14 C2 C3 C12 4.7(3)
C1 C2 C3 C4 1.6(3)
C14 C2 C3 C4 -177.35(18)
C12 C3 C4 C5 -178.2(2)
C2 C3 C4 C5 3.7(3)
C12 C3 C4 C9 1.2(3)
C2 C3 C4 C9 -176.81(18)
C1 O1 C5 C6 -179.3(2)
C1 O1 C5 C4 2.4(3)
C9 C4 C5 C6 -3.4(4)
C3 C4 C5 C6 176.1(2)
C9 C4 C5 O1 174.80(19)
C3 C4 C5 O1 -5.8(3)
O1 C5 C6 C7 -176.1(2)
C4 C5 C6 C7 2.1(4)
C13 N1 C7 C8 1.1(4)
C13 N1 C7 C6 -178.2(3)
C5 C6 C7 C8 0.4(4)
C5 C6 C7 N1 179.6(3)
N1 C7 C8 O2 -1.4(3)
C6 C7 C8 O2 177.9(2)
N1 C7 C8 C9 178.9(3)
C6 C7 C8 C9 -1.7(4)
C13 O2 C8 C7 1.2(3)
C13 O2 C8 C9 -179.2(3)
C7 C8 C9 C10 -178.0(3)
O2 C8 C9 C10 2.4(4)
C7 C8 C9 C4 0.5(4)
O2 C8 C9 C4 -179.1(2)
C5 C4 C9 C10 -179.5(2)
C3 C4 C9 C10 1.1(3)
C5 C4 C9 C8 1.9(3)
C3 C4 C9 C8 -177.54(19)
C8 C9 C10 C11 176.5(2)
C4 C9 C10 C11 -2.0(3)
C9 C10 C11 C12 0.6(4)
C4 C3 C12 C11 -2.7(3)
C2 C3 C12 C11 175.23(19)
C10 C11 C12 C3 1.8(3)
C7 N1 C13 O2 -0.3(4)
C7 N1 C13 C26' 171.2(13)
C7 N1 C13 C26 -175.7(7)
C8 O2 C13 N1 -0.5(4)
C8 O2 C13 C26' -173.5(11)
C8 O2 C13 C26 174.7(7)
C1 C2 C14 C19 -70.3(3)
C3 C2 C14 C19 108.6(2)
C1 C2 C14 C15 112.3(3)
C3 C2 C14 C15 -68.8(3)
C19 C14 C15 C16 2.0(3)
C2 C14 C15 C16 179.46(19)
C14 C15 C16 C17 -0.9(3)
C15 C16 C17 C18 -0.3(4)
C16 C17 C18 C19 0.4(4)
C17 C18 C19 C14 0.7(4)
C15 C14 C19 C18 -1.9(3)
C2 C14 C19 C18 -179.4(2)
C2 C1 C20 C25 154.2(2)
O1 C1 C20 C25 -28.4(3)
C2 C1 C20 C21 -29.4(4)
O1 C1 C20 C21 148.0(2)
C25 C20 C21 C22 -0.1(3)
C1 C20 C21 C22 -176.5(2)
C20 C21 C22 C23 0.0(4)
C21 C22 C23 C24 0.0(4)
C22 C23 C24 C25 0.1(4)
C21 C20 C25 C24 0.2(3)
C1 C20 C25 C24 176.7(2)
C23 C24 C25 C20 -0.2(4)
N1 C13 C26 C27 -176.1(7)
O2 C13 C26 C27 8.9(13)
C26' C13 C26 C27 -40(4)
N1 C13 C26' C27' 116.3(19)
O2 C13 C26' C27' -72(2)
C26 C13 C26' C27' 64(5)
